data_7221350
loop_
_publ_author_name
'Hess, H.'
'Lux, D.'
'Schwarz, W.'

_publ_section_title
;
 Die Kristallstruktur von B-Hexachlor-cyclotriborazan, Cl6 B3 N3 H6
;
_journal_name_full
;
Zeitschrift fuer Naturforschung, Teil B. Anorganische Chemie, Organische 
Chemie (2,1947-32,1977)
;
_journal_page_first 982
_journal_page_last 984
_journal_volume 32
_journal_year 1977
_chemical_formula_sum 'B3 Cl6 H6 N3'
_chemical_name_systematic 'B3 Cl6 N3 H6'
_space_group_IT_number 62
_symmetry_space_group_name_Hall '-P 2ac 2n'
_symmetry_space_group_name_H-M 'P n m a'
_cell_angle_alpha 90
_cell_angle_beta 90
_cell_angle_gamma 90
_cell_formula_units_Z 4
_cell_length_a 10.343
_cell_length_b 12.32
_cell_length_c 8.173
_cell_volume 1041.451
_citation_journal_id_ASTM ZENBAX
_cod_data_source_file Hess_ZENBAX_1977_646.cif
_cod_data_source_block H6B3Cl6N3
_cod_original_formula_sum 'H6 B3 Cl6 N3'
_cod_database_code 7221350

loop_
_symmetry_equiv_pos_as_xyz
x,y,z
-x+1/2,-y,z+1/2
x+1/2,-y+1/2,-z+1/2
-x,y+1/2,-z
-x,-y,-z
x-1/2,y,-z-1/2
-x-1/2,y-1/2,z-1/2
x,-y-1/2,z

loop_
_atom_site_label
_atom_site_type_symbol
_atom_site_fract_x
_atom_site_fract_y
_atom_site_fract_z
_atom_site_occupancy
_atom_site_U_iso_or_equiv
Cl2 Cl-1 0.2913 0.0255 0.4652 1 0.0
H2 H+1 0.25 0.25 0.302 1 0.0
Cl3 Cl-1 -0.1274 0.25 0.632 1 0.0
H4 H+1 0.053 0.079 0.661 1 0.0
H1 H+1 0.321 0.25 0.479 1 0.0
B1 B+3 0.0402 0.25 0.7081 1 0.0
Cl1 Cl-1 0.0372 0.1066 0.3215 1 0.0
N1 N-3 0.2355 0.25 0.4226 1 0.0
Cl4 Cl-1 0.0425 0.25 0.9349 1 0.0
H3 H+1 0.189 0.134 0.722 1 0.0
N2 N-3 0.114 0.1437 0.6473 1 0.0
B2 B+3 0.1678 0.1363 0.4671 1 0.0
